data_4063685
loop_
_publ_author_name
'Stollenz, Michael'
'Gehring, Henrike'
'Konstanzer, Vera'
'Fischer, Stefan'
'Dechert, Sebastian'
'Grosse, Christian'
'Meyer, Franc'

_publ_section_title
;
 From Pyrazolate-Based Binuclear Copper(I) Complexes to Octanuclear
 \s-Mesityl-Bridged \m4-Oxo-Cuprocuprates: Controlled Dioxygen Splitting
 by Organocopper Scaffolds
;
_journal_issue 14
_journal_name_full Organometallics
_journal_page_first 3708
_journal_paper_doi 10.1021/om100836j
_journal_volume 30
_journal_year 2011
_chemical_formula_moiety 'C106 H110 Cu8 N16 O'
_chemical_formula_sum 'C106 H110 Cu8 N16 O'
_chemical_formula_weight 2132.48
_chemical_name_systematic
;
 ?
;
_space_group_IT_number 15
_symmetry_cell_setting monoclinic
_symmetry_space_group_name_Hall '-C 2yc'
_symmetry_space_group_name_H-M 'C 1 2/c 1'
_atom_sites_solution_hydrogens geom
_atom_sites_solution_primary direct
_atom_sites_solution_secondary difmap
_audit_creation_method SHELXL-97
_cell_angle_alpha 90.00
_cell_angle_beta 91.799(2)
_cell_angle_gamma 90.00
_cell_formula_units_Z 8
_cell_length_a 25.1096(6)
_cell_length_b 50.2683(11)
_cell_length_c 18.3179(5)
_cell_measurement_reflns_used 120104
_cell_measurement_temperature 133(2)
_cell_measurement_theta_max 26.00
_cell_measurement_theta_min 1.38
_cell_volume 23109.8(10)
_computing_cell_refinement 'X-AREA (Stoe & Cie, 2002)'
_computing_data_collection 'X-AREA (Stoe & Cie, 2002)'
_computing_data_reduction 'X-AREA (Stoe & Cie, 2002)'
_computing_molecular_graphics 'DIAMOND (Brandenburg, 2001)'
_computing_publication_material 'SHELXL-97 (Sheldrick, 1997)'
_computing_structure_refinement 'SHELXL-97 (Sheldrick, 1997)'
_computing_structure_solution 'SHELXS-97 (Sheldrick, 1990)'
_diffrn_ambient_temperature 133(2)
_diffrn_measured_fraction_theta_full 0.995
_diffrn_measured_fraction_theta_max 0.995
_diffrn_measurement_device_type 'Stoe IPDS II'
_diffrn_measurement_method \w
_diffrn_radiation_monochromator graphite
_diffrn_radiation_source 'fine-focus sealed tube'
_diffrn_radiation_type MoK\a
_diffrn_radiation_wavelength 0.71073
_diffrn_reflns_av_R_equivalents 0.0624
_diffrn_reflns_av_sigmaI/netI 0.0523
_diffrn_reflns_limit_h_max 27
_diffrn_reflns_limit_h_min -30
_diffrn_reflns_limit_k_max 61
_diffrn_reflns_limit_k_min -61
_diffrn_reflns_limit_l_max 22
_diffrn_reflns_limit_l_min -22
_diffrn_reflns_number 120104
_diffrn_reflns_theta_full 26.00
_diffrn_reflns_theta_max 26.00
_diffrn_reflns_theta_min 1.38
_exptl_absorpt_coefficient_mu 1.491
_exptl_absorpt_correction_T_max 0.8216
_exptl_absorpt_correction_T_min 0.6789
_exptl_absorpt_correction_type numerical
_exptl_absorpt_process_details 'X-RED (Stoe & Cie, 2002)'
_exptl_crystal_colour 'yellow orange'
_exptl_crystal_density_diffrn 1.226
_exptl_crystal_density_method 'not measured'
_exptl_crystal_description block
_exptl_crystal_F_000 8784
_exptl_crystal_size_max 0.29
_exptl_crystal_size_mid 0.19
_exptl_crystal_size_min 0.16
_platon_squeeze_details
;
;
_refine_diff_density_max 0.983
_refine_diff_density_min -0.802
_refine_diff_density_rms 0.070
_refine_ls_extinction_method none
_refine_ls_goodness_of_fit_ref 1.019
_refine_ls_hydrogen_treatment constr
_refine_ls_matrix_type full
_refine_ls_number_parameters 1152
_refine_ls_number_reflns 22614
_refine_ls_number_restraints 128
_refine_ls_restrained_S_all 1.019
_refine_ls_R_factor_all 0.1007
_refine_ls_R_factor_gt 0.0589
_refine_ls_shift/su_max 0.001
_refine_ls_shift/su_mean 0.000
_refine_ls_structure_factor_coef Fsqd
_refine_ls_weighting_details 'calc w=1/[\s^2^(Fo^2^)+(0.0801P)^2^+0.0000P] where P=(Fo^2^+2Fc^2^)/3'
_refine_ls_weighting_scheme calc
_refine_ls_wR_factor_gt 0.1419
_refine_ls_wR_factor_ref 0.1572
_reflns_number_gt 13985
_reflns_number_total 22614
_reflns_threshold_expression >2sigma(I)
_cod_data_source_file om100836j_si_003.cif
_cod_data_source_block 7-stghg1a
_cod_depositor_comments
;
The following automatic conversions were performed:

'_symmetry_cell_setting' value 'Monoclinic' changed to 'monoclinic'
according to /home/saulius/struct/CIF-dictionaries/cif_core.dic
dictionary named 'cif_core.dic' version 2.4.1 from 2010-06-29.

Automatic conversion script
Id: cif_fix_values 1715 2011-07-08 13:25:40Z adriana 
;
_cod_original_sg_symbol_H-M 'C 2/c'
_cod_database_code 4063685

loop_
_symmetry_equiv_pos_as_xyz
'x, y, z'
'-x, y, -z+1/2'
'x+1/2, y+1/2, z'
'-x+1/2, y+1/2, -z+1/2'
'-x, -y, -z'
'x, -y, z-1/2'
'-x+1/2, -y+1/2, -z'
'x+1/2, -y+1/2, z-1/2'

loop_
_atom_site_label
_atom_site_type_symbol
_atom_site_fract_x
_atom_site_fract_y
_atom_site_fract_z
_atom_site_U_iso_or_equiv
_atom_site_adp_type
_atom_site_occupancy
_atom_site_symmetry_multiplicity
_atom_site_calc_flag
_atom_site_refinement_flags
_atom_site_disorder_assembly
_atom_site_disorder_group
Cu1 Cu 0.81942(2) 0.292778(10) 0.69204(3) 0.04129(14) Uani 1 1 d . . .
Cu2 Cu 0.68271(2) 0.295229(10) 0.80444(3) 0.04114(14) Uani 1 1 d . . .
Cu3 Cu 0.78045(2) 0.337567(10) 0.67655(3) 0.04117(14) Uani 1 1 d . . .
Cu4 Cu 0.72747(2) 0.338155(10) 0.82245(3) 0.04113(14) Uani 1 1 d . . .
Cu5 Cu 0.70436(2) 0.379226(10) 0.70404(3) 0.04638(15) Uani 1 1 d . . .
Cu6 Cu 0.80638(2) 0.377617(11) 0.80168(3) 0.04908(16) Uani 1 1 d . . .
Cu7 Cu 0.71821(3) 0.422720(11) 0.65692(4) 0.05942(18) Uani 1 1 d . . .
Cu8 Cu 0.79650(3) 0.419459(12) 0.86135(4) 0.06078(19) Uani 1 1 d . . .
N1 N 0.76977(15) 0.26479(7) 0.7240(2) 0.0422(8) Uani 1 1 d . . .
N2 N 0.72850(15) 0.26563(7) 0.7705(2) 0.0434(9) Uani 1 1 d . . .
N3 N 0.86867(14) 0.25248(7) 0.6714(2) 0.0410(8) Uani 1 1 d . . .
N4 N 0.88460(16) 0.29842(7) 0.7587(2) 0.0443(9) Uani 1 1 d . . .
N7 N 0.97382(17) 0.21875(8) 0.6464(2) 0.0571(11) Uani 1 1 d . . .
N5 N 0.62978(14) 0.25708(7) 0.82639(19) 0.0392(8) Uani 1 1 d . . .
N6 N 0.61741(16) 0.30310(7) 0.7392(2) 0.0450(9) Uani 1 1 d . . .
N8 N 0.52506(17) 0.22444(8) 0.8540(2) 0.0531(10) Uani 1 1 d . . .
N11 N 0.7414(2) 0.44937(8) 0.7332(3) 0.0686(14) Uani 1 1 d . . .
N12 N 0.7761(2) 0.44811(9) 0.7928(3) 0.0674(13) Uani 1 1 d . . .
N13 N 0.7023(2) 0.46176(8) 0.5930(3) 0.0698(14) Uani 1 1 d . A .
N14 N 0.7724(2) 0.41880(8) 0.5753(3) 0.0685(13) Uani 1 1 d . . .
N15 N 0.8210(2) 0.45658(9) 0.9299(3) 0.0725(14) Uani 1 1 d . A .
N16 N 0.74452(19) 0.41565(8) 0.9465(3) 0.0620(12) Uani 1 1 d . . .
O1 O 0.75558(13) 0.35874(6) 0.75010(17) 0.0472(7) Uani 1 1 d . . .
C1P C 0.74738(19) 0.22257(8) 0.7502(3) 0.0431(9) Uani 1 1 d . . .
C2P C 0.78088(18) 0.23916(8) 0.7105(2) 0.0410(10) Uani 1 1 d . . .
C3P C 0.71540(18) 0.24049(8) 0.7873(2) 0.0412(10) Uani 1 1 d . . .
C4P C 0.7461(2) 0.19342(9) 0.7540(3) 0.0540(12) Uani 1 1 d . . .
C5 C 0.7510(3) 0.17777(12) 0.6927(4) 0.085(2) Uani 1 1 d . . .
H5 H 0.7546 0.1855 0.6469 0.080 Uiso 1 1 calc R . .
C6 C 0.7504(5) 0.14968(16) 0.7008(6) 0.141(4) Uani 1 1 d . . .
H6 H 0.7523 0.1388 0.6600 0.080 Uiso 1 1 calc R . .
C7 C 0.7470(5) 0.13856(16) 0.7699(7) 0.169(6) Uani 1 1 d . . .
H7 H 0.7493 0.1202 0.7753 0.080 Uiso 1 1 calc R . .
C8 C 0.7407(4) 0.15357(14) 0.8279(6) 0.128(4) Uani 1 1 d . . .
H8 H 0.7362 0.1457 0.8733 0.080 Uiso 1 1 calc R . .
C9 C 0.7408(2) 0.18091(11) 0.8218(4) 0.0713(16) Uani 1 1 d . . .
H9 H 0.7372 0.1913 0.8634 0.080 Uiso 1 1 calc R . .
C10 C 0.82573(18) 0.23257(8) 0.6618(3) 0.0429(10) Uani 1 1 d . . .
H10A H 0.8394 0.2150 0.6736 0.080 Uiso 1 1 calc R . .
H10B H 0.8129 0.2324 0.6113 0.080 Uiso 1 1 calc R . .
C11 C 0.89457(18) 0.25041(9) 0.7449(2) 0.0444(10) Uani 1 1 d . . .
H11A H 0.9242 0.2381 0.7428 0.080 Uiso 1 1 calc R . .
H11B H 0.8692 0.2431 0.7784 0.080 Uiso 1 1 calc R . .
C12 C 0.91464(18) 0.27668(9) 0.7741(2) 0.0402(10) Uani 1 1 d . . .
C13 C 0.9588(2) 0.27757(10) 0.8200(3) 0.0516(12) Uani 1 1 d . . .
H13 H 0.9783 0.2622 0.8303 0.080 Uiso 1 1 calc R . .
C14 C 0.9742(2) 0.30168(11) 0.8509(3) 0.0647(15) Uani 1 1 d . . .
H14 H 1.0041 0.3027 0.8820 0.080 Uiso 1 1 calc R . .
C15 C 0.9444(2) 0.32419(11) 0.8349(3) 0.0601(14) Uani 1 1 d . . .
H15 H 0.9542 0.3406 0.8545 0.080 Uiso 1 1 calc R . .
C16 C 0.8999(2) 0.32183(9) 0.7895(3) 0.0500(11) Uani 1 1 d . . .
H16 H 0.8795 0.3369 0.7795 0.080 Uiso 1 1 calc R . .
C17 C 0.90673(19) 0.25180(10) 0.6118(3) 0.0484(11) Uani 1 1 d . . .
H17A H 0.9342 0.2650 0.6218 0.080 Uiso 1 1 calc R . .
H17B H 0.8881 0.2569 0.5667 0.080 Uiso 1 1 calc R . .
C18 C 0.9332(2) 0.22506(10) 0.6004(3) 0.0504(12) Uani 1 1 d . . .
C19 C 0.9150(2) 0.20745(12) 0.5460(3) 0.0634(14) Uani 1 1 d . . .
H19 H 0.8871 0.2122 0.5141 0.080 Uiso 1 1 calc R . .
C20 C 0.9389(3) 0.18291(13) 0.5403(4) 0.0813(19) Uani 1 1 d . . .
H20 H 0.9273 0.1709 0.5044 0.080 Uiso 1 1 calc R . .
C21 C 0.9793(3) 0.17642(13) 0.5873(4) 0.0821(19) Uani 1 1 d . . .
H21 H 0.9960 0.1599 0.5843 0.080 Uiso 1 1 calc R . .
C22 C 0.9955(2) 0.19461(12) 0.6397(4) 0.0754(17) Uani 1 1 d . . .
H22 H 1.0230 0.1898 0.6722 0.080 Uiso 1 1 calc R . .
C23 C 0.67007(18) 0.23623(9) 0.8372(3) 0.0449(10) Uani 1 1 d . . .
H23A H 0.6541 0.2190 0.8276 0.080 Uiso 1 1 calc R . .
H23B H 0.6833 0.2364 0.8875 0.080 Uiso 1 1 calc R . .
C24 C 0.60294(19) 0.25529(8) 0.7538(2) 0.0417(10) Uani 1 1 d . . .
H24A H 0.5719 0.2439 0.7571 0.080 Uiso 1 1 calc R . .
H24B H 0.6270 0.2471 0.7200 0.080 Uiso 1 1 calc R . .
C25 C 0.58561(19) 0.28208(9) 0.7241(2) 0.0432(10) Uani 1 1 d . . .
C26 C 0.5414(2) 0.28415(10) 0.6781(3) 0.0524(12) Uani 1 1 d . . .
H26 H 0.5206 0.2693 0.6672 0.080 Uiso 1 1 calc R . .
C27 C 0.5282(2) 0.30873(12) 0.6484(3) 0.0664(15) Uani 1 1 d . . .
H27 H 0.4979 0.3106 0.6182 0.080 Uiso 1 1 calc R . .
C28 C 0.5602(2) 0.33023(10) 0.6639(3) 0.0603(14) Uani 1 1 d . . .
H28 H 0.5523 0.3469 0.6441 0.080 Uiso 1 1 calc R . .
C29 C 0.6039(2) 0.32660(9) 0.7091(3) 0.0502(12) Uani 1 1 d . . .
H29 H 0.6255 0.3412 0.7196 0.080 Uiso 1 1 calc R . .
C30 C 0.59198(19) 0.25790(9) 0.8872(2) 0.0469(11) Uani 1 1 d . . .
H30A H 0.5650 0.2712 0.8761 0.080 Uiso 1 1 calc R . .
H30B H 0.6112 0.2634 0.9314 0.080 Uiso 1 1 calc R . .
C31 C 0.56453(19) 0.23155(9) 0.9016(2) 0.0454(11) Uani 1 1 d . . .
C32 C 0.5815(2) 0.21496(12) 0.9579(3) 0.0672(15) Uani 1 1 d . . .
H32 H 0.6084 0.2204 0.9907 0.080 Uiso 1 1 calc R . .
C33 C 0.5578(3) 0.19007(13) 0.9650(4) 0.080(2) Uani 1 1 d . . .
H33 H 0.5687 0.1786 1.0024 0.080 Uiso 1 1 calc R . .
C34 C 0.5188(3) 0.18287(12) 0.9167(4) 0.0771(18) Uani 1 1 d . . .
H34 H 0.5025 0.1663 0.9203 0.080 Uiso 1 1 calc R . .
C35 C 0.5034(2) 0.20029(12) 0.8621(3) 0.0667(15) Uani 1 1 d . . .
H35 H 0.4765 0.1950 0.8291 0.080 Uiso 1 1 calc R . .
C41 C 0.7621(3) 0.49177(10) 0.7634(3) 0.087(2) Uani 1 1 d D . .
C42 C 0.7336(3) 0.47524(10) 0.7184(4) 0.0744(18) Uani 1 1 d . A .
C43 C 0.7897(3) 0.47338(10) 0.8110(4) 0.0745(19) Uani 1 1 d . A .
C44A C 0.7803(2) 0.51963(9) 0.7694(4) 0.051(2) Uiso 0.562(7) 1 d PGD A 1
C45A C 0.7380(2) 0.53725(12) 0.7596(4) 0.065(3) Uiso 0.562(7) 1 d PG A 1
H45A H 0.7033 0.5309 0.7558 0.080 Uiso 0.562(7) 1 calc PR A 1
C46A C 0.7476(3) 0.56444(11) 0.7556(4) 0.083(3) Uiso 0.562(7) 1 d PG A 1
H46A H 0.7193 0.5762 0.7490 0.080 Uiso 0.562(7) 1 calc PR A 1
C47A C 0.7995(3) 0.57399(9) 0.7613(5) 0.095(4) Uiso 0.562(7) 1 d PG A 1
H47A H 0.8060 0.5922 0.7586 0.080 Uiso 0.562(7) 1 calc PR A 1
C48A C 0.8418(2) 0.55636(12) 0.7711(4) 0.075(3) Uiso 0.562(7) 1 d PG A 1
H48A H 0.8765 0.5628 0.7749 0.080 Uiso 0.562(7) 1 calc PR A 1
C49A C 0.8322(2) 0.52918(11) 0.7752(4) 0.057(2) Uiso 0.562(7) 1 d PG A 1
H49A H 0.8605 0.5174 0.7817 0.080 Uiso 0.562(7) 1 calc PR A 1
C44B C 0.7418(4) 0.52036(14) 0.7580(6) 0.082(4) Uiso 0.438(7) 1 d PGD A 2
C45B C 0.6895(4) 0.52930(19) 0.7511(6) 0.084(4) Uiso 0.438(7) 1 d PG A 2
H45B H 0.6621 0.5173 0.7407 0.080 Uiso 0.438(7) 1 calc PR A 2
C46B C 0.6782(4) 0.5562(2) 0.7597(7) 0.119(7) Uiso 0.438(7) 1 d PG A 2
H46B H 0.6432 0.5621 0.7550 0.080 Uiso 0.438(7) 1 calc PR A 2
C47B C 0.7191(5) 0.57409(15) 0.7752(7) 0.110(6) Uiso 0.438(7) 1 d PG A 2
H47B H 0.7115 0.5921 0.7809 0.080 Uiso 0.438(7) 1 calc PR A 2
C48B C 0.7714(4) 0.56515(19) 0.7821(7) 0.095(5) Uiso 0.438(7) 1 d PG A 2
H48B H 0.7988 0.5771 0.7925 0.080 Uiso 0.438(7) 1 calc PR A 2
C49B C 0.7827(4) 0.5383(2) 0.7736(6) 0.098(5) Uiso 0.438(7) 1 d PG A 2
H49B H 0.8177 0.5323 0.7782 0.080 Uiso 0.438(7) 1 calc PR A 2
C50 C 0.6959(3) 0.48118(11) 0.6535(4) 0.085(2) Uani 1 1 d . . .
H50A H 0.6594 0.4807 0.6694 0.080 Uiso 1 1 calc R A .
H50B H 0.7029 0.4990 0.6357 0.080 Uiso 1 1 calc R . .
C51 C 0.7540(3) 0.46591(10) 0.5580(3) 0.0701(16) Uani 1 1 d . . .
H51A H 0.7788 0.4741 0.5929 0.080 Uiso 1 1 calc R A .
H51B H 0.7490 0.4780 0.5172 0.080 Uiso 1 1 calc R . .
C52 C 0.7778(2) 0.44012(10) 0.5310(3) 0.0671(16) Uani 1 1 d . A .
C53 C 0.8066(3) 0.43880(13) 0.4695(4) 0.090(2) Uani 1 1 d . . .
H53 H 0.8089 0.4536 0.4393 0.080 Uiso 1 1 calc R A .
C54 C 0.8329(3) 0.41535(14) 0.4517(4) 0.101(3) Uani 1 1 d . A .
H54 H 0.8531 0.4142 0.4101 0.080 Uiso 1 1 calc R . .
C55 C 0.8280(3) 0.39393(13) 0.4977(4) 0.088(2) Uani 1 1 d . . .
H55 H 0.8450 0.3780 0.4878 0.080 Uiso 1 1 calc R A .
C56 C 0.7984(3) 0.39629(11) 0.5572(4) 0.0756(18) Uani 1 1 d . A .
H56 H 0.7956 0.3816 0.5877 0.080 Uiso 1 1 calc R . .
C57 C 0.6580(3) 0.46017(11) 0.5420(4) 0.0747(17) Uani 1 1 d D . .
H57A H 0.6263 0.4553 0.5678 0.080 Uiso 1 1 calc R A 3
H57B H 0.6647 0.4463 0.5066 0.080 Uiso 1 1 calc R A 3
N17A N 0.6229(3) 0.50558(11) 0.5394(3) 0.064(2) Uiso 0.733(13) 1 d PD A 3
C58A C 0.6479(3) 0.48614(12) 0.5020(3) 0.0527(19) Uiso 0.733(13) 1 d PD A 3
C59A C 0.6632(3) 0.48955(13) 0.4314(3) 0.054(2) Uiso 0.733(13) 1 d PD A 3
H59A H 0.6807 0.4760 0.4074 0.080 Uiso 0.733(13) 1 calc PR A 3
C60A C 0.6525(4) 0.51329(13) 0.3960(4) 0.064(2) Uiso 0.733(13) 1 d PD A 3
H60A H 0.6624 0.5159 0.3481 0.080 Uiso 0.733(13) 1 calc PR A 3
C61A C 0.6270(3) 0.53297(13) 0.4329(3) 0.065(2) Uiso 0.733(13) 1 d PD A 3
H61A H 0.6194 0.5491 0.4102 0.080 Uiso 0.733(13) 1 calc PR A 3
C62A C 0.6128(4) 0.52868(15) 0.5036(4) 0.065(2) Uiso 0.733(13) 1 d PD A 3
H62A H 0.5955 0.5422 0.5281 0.080 Uiso 0.733(13) 1 calc PR A 3
N17B N 0.6000(12) 0.4965(6) 0.5213(12) 0.135(12) Uiso 0.267(13) 1 d PD A 4
C58B C 0.6313(9) 0.4788(4) 0.4857(11) 0.088(9) Uiso 0.267(13) 1 d PD A 4
C59B C 0.6476(11) 0.4835(5) 0.4162(12) 0.097(10) Uiso 0.267(13) 1 d PD A 4
H59B H 0.6689 0.4712 0.3929 0.080 Uiso 0.267(13) 1 calc PR A 4
C60B C 0.6325(15) 0.5065(6) 0.3812(12) 0.127(14) Uiso 0.267(13) 1 d PD A 4
H60B H 0.6441 0.5101 0.3344 0.080 Uiso 0.267(13) 1 calc PR A 4
C61B C 0.6002(18) 0.5243(6) 0.4156(17) 0.18(2) Uiso 0.267(13) 1 d PD A 4
H61B H 0.5878 0.5394 0.3913 0.080 Uiso 0.267(13) 1 calc PR A 4
C62B C 0.5863(14) 0.5194(6) 0.4863(15) 0.118(12) Uiso 0.267(13) 1 d PD A 4
H62B H 0.5669 0.5322 0.5109 0.080 Uiso 0.267(13) 1 calc PR A 4
C63 C 0.8285(3) 0.47699(12) 0.8736(4) 0.092(2) Uani 1 1 d . . .
H63A H 0.8645 0.4759 0.8561 0.080 Uiso 1 1 calc R A .
H63B H 0.8238 0.4945 0.8948 0.080 Uiso 1 1 calc R . .
C64 C 0.7716(3) 0.46118(10) 0.9687(3) 0.0685(16) Uani 1 1 d . . .
H64A H 0.7466 0.4706 0.9367 0.080 Uiso 1 1 calc R A .
H64B H 0.7793 0.4725 1.0107 0.080 Uiso 1 1 calc R . .
C65 C 0.7456(3) 0.43576(10) 0.9945(3) 0.0648(15) Uani 1 1 d . A .
C66 C 0.7220(3) 0.43386(11) 1.0611(3) 0.082(2) Uani 1 1 d . . .
H66 H 0.7247 0.4477 1.0948 0.080 Uiso 1 1 calc R A .
C67 C 0.6942(3) 0.41106(13) 1.0768(4) 0.093(2) Uani 1 1 d . A .
H67 H 0.6777 0.4094 1.1213 0.080 Uiso 1 1 calc R . .
C68 C 0.6910(3) 0.39080(12) 1.0265(4) 0.083(2) Uani 1 1 d . . .
H68 H 0.6717 0.3754 1.0356 0.080 Uiso 1 1 calc R A .
C69 C 0.7170(3) 0.39386(11) 0.9627(4) 0.0701(16) Uani 1 1 d . A .
H69 H 0.7155 0.3801 0.9289 0.080 Uiso 1 1 calc R . .
C70 C 0.8677(3) 0.45279(13) 0.9790(4) 0.094(2) Uani 1 1 d D . .
H70A H 0.8965 0.4471 0.9486 0.080 Uiso 1 1 calc R A 5
H70B H 0.8596 0.4378 1.0102 0.080 Uiso 1 1 calc R A 5
N18A N 0.8699(4) 0.48018(19) 1.0955(5) 0.094(2) Uiso 0.612(17) 1 d PD A 5
C71A C 0.8899(4) 0.47418(17) 1.0281(5) 0.067(3) Uiso 0.612(17) 1 d PD A 5
C72A C 0.9209(4) 0.49174(19) 0.9913(5) 0.067(3) Uiso 0.612(17) 1 d PD A 5
H72A H 0.9339 0.4873 0.9460 0.080 Uiso 0.612(17) 1 calc PR A 5
C73A C 0.9326(5) 0.5160(2) 1.0222(5) 0.090(4) Uiso 0.612(17) 1 d PD A 5
H73A H 0.9495 0.5291 0.9953 0.080 Uiso 0.612(17) 1 calc PR A 5
C74A C 0.9192(5) 0.5209(2) 1.0931(5) 0.089(4) Uiso 0.612(17) 1 d PD A 5
H74A H 0.9330 0.5357 1.1173 0.080 Uiso 0.612(17) 1 calc PR A 5
C75A C 0.8858(5) 0.50412(19) 1.1284(5) 0.062(3) Uiso 0.612(17) 1 d PD A 5
H75A H 0.8737 0.5086 1.1742 0.080 Uiso 0.612(17) 1 calc PR A 5
N18B N 0.8594(7) 0.4850(3) 1.0810(8) 0.094(2) Uiso 0.388(17) 1 d PD A 6
C71B C 0.8764(6) 0.4808(2) 1.0099(8) 0.074(5) Uiso 0.388(17) 1 d PD A 6
C72B C 0.9018(6) 0.5009(3) 0.9743(7) 0.060(4) Uiso 0.388(17) 1 d PD A 6
H72B H 0.9161 0.4978 0.9288 0.080 Uiso 0.388(17) 1 calc PR A 6
C73B C 0.9061(11) 0.5255(3) 1.0061(10) 0.132(10) Uiso 0.388(17) 1 d PD A 6
H73B H 0.9155 0.5401 0.9782 0.080 Uiso 0.388(17) 1 calc PR A 6
C74B C 0.8966(12) 0.5287(3) 1.0789(10) 0.129(10) Uiso 0.388(17) 1 d PD A 6
H74B H 0.9075 0.5441 1.1030 0.080 Uiso 0.388(17) 1 calc PR A 6
C75B C 0.8709(10) 0.5091(4) 1.1163(9) 0.110(9) Uiso 0.388(17) 1 d PD A 6
H75B H 0.8613 0.5118 1.1644 0.080 Uiso 0.388(17) 1 calc PR A 6
C1 C 0.80697(18) 0.31726(8) 0.5971(2) 0.0420(10) Uani 1 1 d . . .
C82 C 0.77306(19) 0.29968(9) 0.5568(3) 0.0443(10) Uani 1 1 d . . .
C83 C 0.7900(2) 0.28736(9) 0.4938(3) 0.0508(12) Uani 1 1 d . . .
H83 H 0.7673 0.2756 0.4692 0.080 Uiso 1 1 calc R . .
C84 C 0.8400(2) 0.29227(9) 0.4669(2) 0.0499(12) Uani 1 1 d . . .
C85 C 0.8737(2) 0.31011(10) 0.5052(3) 0.0504(11) Uani 1 1 d . . .
H85 H 0.9072 0.3139 0.4875 0.080 Uiso 1 1 calc R . .
C86 C 0.85803(19) 0.32199(8) 0.5683(3) 0.0451(11) Uani 1 1 d . . .
C87 C 0.7160(2) 0.29551(10) 0.5775(3) 0.0536(12) Uani 1 1 d . . .
H87A H 0.6935 0.3082 0.5522 0.080 Uiso 1 1 calc R . .
H87B H 0.7131 0.2979 0.6293 0.080 Uiso 1 1 calc R . .
H87C H 0.7050 0.2778 0.5643 0.080 Uiso 1 1 calc R . .
C88 C 0.8579(3) 0.27852(12) 0.3985(3) 0.0684(16) Uani 1 1 d . . .
H88A H 0.8907 0.2692 0.4090 0.080 Uiso 1 1 calc R . .
H88B H 0.8635 0.2915 0.3611 0.080 Uiso 1 1 calc R . .
H88C H 0.8311 0.2661 0.3820 0.080 Uiso 1 1 calc R . .
C89 C 0.8964(2) 0.34094(10) 0.6068(3) 0.0543(12) Uani 1 1 d . . .
H89A H 0.9154 0.3317 0.6455 0.080 Uiso 1 1 calc R . .
H89B H 0.8769 0.3555 0.6269 0.080 Uiso 1 1 calc R . .
H89C H 0.9213 0.3476 0.5726 0.080 Uiso 1 1 calc R . .
C2 C 0.69806(19) 0.31843(8) 0.9006(2) 0.0437(10) Uani 1 1 d . . .
C92 C 0.72981(18) 0.29986(9) 0.9418(2) 0.0410(10) Uani 1 1 d . . .
C93 C 0.7107(2) 0.28840(9) 1.0051(3) 0.0479(11) Uani 1 1 d . . .
H93 H 0.7310 0.2754 1.0290 0.080 Uiso 1 1 calc R . .
C94 C 0.6624(2) 0.29567(10) 1.0334(3) 0.0534(12) Uani 1 1 d . . .
C95 C 0.6324(2) 0.31449(10) 0.9959(3) 0.0511(12) Uani 1 1 d . . .
H95 H 0.6002 0.3199 1.0148 0.080 Uiso 1 1 calc R . .
C96 C 0.6485(2) 0.32576(9) 0.9303(3) 0.0453(11) Uani 1 1 d . . .
C97 C 0.7857(2) 0.29289(10) 0.9200(3) 0.0527(12) Uani 1 1 d . . .
H97A H 0.8107 0.3048 0.9438 0.080 Uiso 1 1 calc R . .
H97B H 0.7883 0.2946 0.8680 0.080 Uiso 1 1 calc R . .
H97C H 0.7937 0.2749 0.9342 0.080 Uiso 1 1 calc R . .
C98 C 0.6430(3) 0.28280(13) 1.1014(3) 0.0703(16) Uani 1 1 d . . .
H98A H 0.6095 0.2742 1.0908 0.080 Uiso 1 1 calc R . .
H98B H 0.6386 0.2961 1.1383 0.080 Uiso 1 1 calc R . .
H98C H 0.6685 0.2698 1.1185 0.080 Uiso 1 1 calc R . .
C99 C 0.6120(2) 0.34600(10) 0.8928(3) 0.0579(13) Uani 1 1 d . . .
H99A H 0.5880 0.3370 0.8592 0.080 Uiso 1 1 calc R . .
H99B H 0.6330 0.3586 0.8667 0.080 Uiso 1 1 calc R . .
H99C H 0.5920 0.3552 0.9287 0.080 Uiso 1 1 calc R . .
C3 C 0.6481(2) 0.39785(10) 0.6536(3) 0.0564(13) Uani 1 1 d . . .
C102 C 0.6322(2) 0.39043(10) 0.5817(3) 0.0617(14) Uani 1 1 d . . .
C103 C 0.5820(3) 0.39602(14) 0.5516(4) 0.0814(19) Uani 1 1 d . . .
H103 H 0.5733 0.3905 0.5043 0.080 Uiso 1 1 calc R . .
C104 C 0.5443(3) 0.40984(18) 0.5915(5) 0.101(3) Uani 1 1 d . . .
C105 C 0.5592(3) 0.41683(15) 0.6610(5) 0.093(2) Uani 1 1 d . . .
H105 H 0.5344 0.4257 0.6888 0.080 Uiso 1 1 calc R . .
C106 C 0.6089(3) 0.41161(11) 0.6933(3) 0.0674(16) Uani 1 1 d . . .
C107 C 0.6695(3) 0.37500(13) 0.5334(4) 0.0778(18) Uani 1 1 d . . .
H10C H 0.6490 0.3639 0.5005 0.080 Uiso 1 1 calc R . .
H10D H 0.6928 0.3641 0.5633 0.080 Uiso 1 1 calc R . .
H10E H 0.6903 0.3872 0.5058 0.080 Uiso 1 1 calc R . .
C108 C 0.4900(3) 0.4156(2) 0.5576(6) 0.147(4) Uani 1 1 d . . .
H10F H 0.4649 0.4028 0.5747 0.080 Uiso 1 1 calc R . .
H10G H 0.4916 0.4144 0.5054 0.080 Uiso 1 1 calc R . .
H10H H 0.4790 0.4331 0.5710 0.080 Uiso 1 1 calc R . .
C109 C 0.6192(3) 0.41921(13) 0.7715(4) 0.089(2) Uani 1 1 d . . .
H10I H 0.6041 0.4364 0.7803 0.080 Uiso 1 1 calc R . .
H10J H 0.6569 0.4198 0.7817 0.080 Uiso 1 1 calc R . .
H10K H 0.6031 0.4063 0.8026 0.080 Uiso 1 1 calc R . .
C4 C 0.8646(2) 0.39364(10) 0.8575(3) 0.0587(14) Uani 1 1 d . . .
C112 C 0.8800(2) 0.38328(10) 0.9265(3) 0.0621(14) Uani 1 1 d . . .
C113 C 0.9317(3) 0.38734(12) 0.9558(4) 0.0721(16) Uani 1 1 d . . .
H113 H 0.9406 0.3803 1.0015 0.080 Uiso 1 1 calc R . .
C114 C 0.9700(3) 0.40152(13) 0.9189(4) 0.0751(18) Uani 1 1 d . . .
C115 C 0.9551(3) 0.41124(14) 0.8520(4) 0.0789(19) Uani 1 1 d . . .
H115 H 0.9800 0.4209 0.8265 0.080 Uiso 1 1 calc R . .
C116 C 0.9051(2) 0.40759(12) 0.8197(3) 0.0662(15) Uani 1 1 d . . .
C117 C 0.8408(3) 0.36788(12) 0.9709(4) 0.0786(18) Uani 1 1 d . . .
H11C H 0.8185 0.3801 0.9962 0.080 Uiso 1 1 calc R . .
H11D H 0.8598 0.3569 1.0057 0.080 Uiso 1 1 calc R . .
H11E H 0.8192 0.3569 0.9390 0.080 Uiso 1 1 calc R . .
C118 C 1.0238(3) 0.40568(16) 0.9528(5) 0.096(2) Uani 1 1 d . . .
H11F H 1.0503 0.4017 0.9178 0.080 Uiso 1 1 calc R . .
H11G H 1.0285 0.3942 0.9944 0.080 Uiso 1 1 calc R . .
H11H H 1.0275 0.4239 0.9681 0.080 Uiso 1 1 calc R . .
C119 C 0.8932(3) 0.41788(15) 0.7430(4) 0.089(2) Uani 1 1 d . . .
H11I H 0.9057 0.4359 0.7391 0.080 Uiso 1 1 calc R . .
H11J H 0.8555 0.4174 0.7328 0.080 Uiso 1 1 calc R . .
H11K H 0.9110 0.4069 0.7084 0.080 Uiso 1 1 calc R . .

loop_
_atom_site_aniso_label
_atom_site_aniso_U_11
_atom_site_aniso_U_22
_atom_site_aniso_U_33
_atom_site_aniso_U_23
_atom_site_aniso_U_13
_atom_site_aniso_U_12
Cu1 0.0376(3) 0.0329(3) 0.0538(3) 0.0035(2) 0.0089(2) -0.0009(2)
Cu2 0.0378(3) 0.0334(3) 0.0525(3) -0.0039(2) 0.0076(2) -0.0009(2)
Cu3 0.0473(3) 0.0324(3) 0.0442(3) -0.0010(2) 0.0076(2) 0.0015(2)
Cu4 0.0468(3) 0.0333(3) 0.0436(3) 0.0013(2) 0.0058(2) -0.0016(2)
Cu5 0.0561(4) 0.0320(3) 0.0520(3) 0.0045(2) 0.0168(3) 0.0011(2)
Cu6 0.0529(4) 0.0358(3) 0.0593(4) -0.0083(2) 0.0143(3) -0.0010(2)
Cu7 0.0653(4) 0.0351(3) 0.0791(4) 0.0140(3) 0.0211(3) 0.0024(3)
Cu8 0.0607(4) 0.0394(3) 0.0829(5) -0.0199(3) 0.0138(3) -0.0019(3)
N1 0.039(2) 0.0373(19) 0.051(2) 0.0004(16) 0.0134(18) 0.0025(16)
N2 0.041(2) 0.0332(18) 0.057(2) -0.0022(16) 0.0134(18) -0.0020(16)
N3 0.033(2) 0.0410(19) 0.050(2) -0.0001(16) 0.0097(16) 0.0003(15)
N4 0.045(2) 0.0352(18) 0.053(2) 0.0005(16) 0.0083(18) 0.0007(16)
N7 0.049(3) 0.054(2) 0.069(3) -0.008(2) 0.009(2) 0.004(2)
N5 0.0329(19) 0.0414(19) 0.044(2) 0.0001(15) 0.0104(16) -0.0022(15)
N6 0.044(2) 0.042(2) 0.050(2) -0.0008(16) 0.0086(18) -0.0012(17)
N8 0.045(2) 0.056(2) 0.058(2) 0.0023(19) 0.008(2) -0.0061(19)
N11 0.075(3) 0.0274(19) 0.104(4) 0.004(2) 0.019(3) 0.0033(19)
N12 0.065(3) 0.051(3) 0.086(3) -0.019(2) 0.004(3) -0.004(2)
N13 0.080(4) 0.042(2) 0.090(3) 0.023(2) 0.032(3) 0.011(2)
N14 0.069(3) 0.044(2) 0.094(3) 0.018(2) 0.032(3) 0.006(2)
N15 0.073(3) 0.051(3) 0.095(4) -0.025(2) 0.018(3) -0.009(2)
N16 0.070(3) 0.045(2) 0.072(3) -0.016(2) 0.017(2) -0.004(2)
O1 0.064(2) 0.0325(14) 0.0456(16) 0.0047(14) 0.0097(15) -0.0006(14)
C1P 0.045(3) 0.033(2) 0.051(2) 0.002(2) 0.0093(19) -0.001(2)
C2P 0.038(2) 0.031(2) 0.055(3) -0.0007(18) 0.015(2) 0.0029(18)
C3P 0.038(2) 0.036(2) 0.049(3) -0.0030(18) 0.009(2) -0.0005(18)
C4P 0.054(3) 0.035(2) 0.074(3) 0.001(2) 0.014(3) -0.006(2)
C5 0.092(5) 0.052(3) 0.113(5) -0.029(3) 0.017(4) 0.001(3)
C6 0.210(12) 0.056(5) 0.160(9) -0.050(6) 0.039(8) -0.001(6)
C7 0.267(16) 0.030(4) 0.214(13) 0.017(6) 0.052(11) 0.002(6)
C8 0.178(10) 0.043(4) 0.166(9) 0.030(5) 0.043(7) 0.004(5)
C9 0.074(4) 0.049(3) 0.092(4) 0.014(3) 0.016(3) -0.003(3)
C10 0.040(3) 0.037(2) 0.052(3) -0.0045(19) 0.012(2) -0.0019(18)
C11 0.038(3) 0.043(2) 0.052(3) 0.005(2) 0.005(2) 0.0042(19)
C12 0.039(2) 0.044(2) 0.039(2) 0.0013(18) 0.0127(19) 0.0054(19)
C13 0.050(3) 0.049(3) 0.055(3) -0.003(2) -0.001(2) 0.008(2)
C14 0.064(4) 0.063(3) 0.066(3) -0.011(3) -0.013(3) 0.010(3)
C15 0.061(3) 0.053(3) 0.067(3) -0.012(2) 0.002(3) -0.001(3)
C16 0.050(3) 0.044(3) 0.057(3) 0.000(2) 0.010(2) 0.001(2)
C17 0.041(3) 0.054(3) 0.051(3) 0.002(2) 0.014(2) -0.003(2)
C18 0.039(3) 0.055(3) 0.059(3) -0.004(2) 0.018(2) -0.002(2)
C19 0.052(3) 0.079(4) 0.060(3) -0.020(3) 0.012(3) -0.001(3)
C20 0.074(4) 0.074(4) 0.097(5) -0.038(4) 0.016(4) 0.000(3)
C21 0.066(4) 0.064(4) 0.118(6) -0.022(4) 0.023(4) 0.008(3)
C22 0.055(4) 0.061(4) 0.111(5) -0.009(3) 0.011(3) 0.015(3)
C23 0.043(3) 0.040(2) 0.052(3) 0.006(2) 0.011(2) -0.0004(19)
C24 0.043(3) 0.042(2) 0.040(2) -0.0034(18) 0.008(2) -0.0042(19)
C25 0.041(3) 0.043(2) 0.047(2) 0.0072(19) 0.010(2) -0.0043(19)
C26 0.051(3) 0.051(3) 0.055(3) 0.002(2) 0.000(2) -0.007(2)
C27 0.051(3) 0.070(4) 0.077(4) 0.019(3) -0.015(3) -0.001(3)
C28 0.064(4) 0.051(3) 0.065(3) 0.009(2) -0.007(3) -0.001(2)
C29 0.053(3) 0.042(2) 0.056(3) 0.004(2) 0.006(2) -0.001(2)
C30 0.040(3) 0.056(3) 0.045(3) -0.003(2) 0.008(2) 0.001(2)
C31 0.040(3) 0.054(3) 0.043(2) 0.001(2) 0.015(2) 0.006(2)
C32 0.052(3) 0.086(4) 0.064(3) 0.020(3) 0.016(3) 0.009(3)
C33 0.079(5) 0.073(4) 0.090(5) 0.037(4) 0.037(4) 0.014(3)
C34 0.069(4) 0.053(3) 0.111(5) 0.017(3) 0.034(4) 0.001(3)
C35 0.055(3) 0.064(3) 0.081(4) 0.003(3) 0.013(3) -0.007(3)
C41 0.145(7) 0.042(3) 0.076(4) -0.006(3) 0.062(4) -0.009(4)
C42 0.097(5) 0.036(3) 0.094(4) 0.013(3) 0.048(4) 0.006(3)
C43 0.096(5) 0.038(3) 0.092(4) -0.014(3) 0.040(4) -0.020(3)
C50 0.118(6) 0.040(3) 0.100(5) 0.015(3) 0.050(4) 0.018(3)
C51 0.083(4) 0.046(3) 0.084(4) 0.019(3) 0.033(3) 0.005(3)
C52 0.070(4) 0.048(3) 0.086(4) 0.019(3) 0.032(3) 0.004(3)
C53 0.105(6) 0.062(4) 0.105(5) 0.028(3) 0.054(4) 0.021(4)
C54 0.128(7) 0.078(4) 0.101(5) 0.027(4) 0.066(5) 0.034(4)
C55 0.092(5) 0.066(4) 0.109(5) 0.019(4) 0.044(4) 0.024(3)
C56 0.069(4) 0.052(3) 0.108(5) 0.021(3) 0.039(4) 0.011(3)
C57 0.074(4) 0.063(4) 0.088(4) 0.024(3) 0.022(4) 0.006(3)
C63 0.112(6) 0.060(4) 0.105(5) -0.039(4) 0.039(5) -0.038(4)
C64 0.082(4) 0.042(3) 0.083(4) -0.014(3) 0.021(3) -0.004(3)
C65 0.084(4) 0.039(3) 0.072(4) -0.016(2) 0.014(3) 0.001(3)
C66 0.124(6) 0.051(3) 0.073(4) -0.019(3) 0.031(4) -0.006(3)
C67 0.125(7) 0.064(4) 0.093(5) -0.008(3) 0.043(5) -0.007(4)
C68 0.105(6) 0.058(3) 0.089(4) -0.011(3) 0.036(4) -0.016(3)
C69 0.076(4) 0.048(3) 0.087(4) -0.017(3) 0.021(3) -0.008(3)
C70 0.081(5) 0.081(4) 0.120(6) -0.047(4) 0.002(4) -0.011(4)
C1 0.043(3) 0.036(2) 0.047(2) -0.0015(18) 0.004(2) -0.0013(19)
C82 0.043(3) 0.041(2) 0.049(3) 0.0030(19) 0.005(2) -0.002(2)
C83 0.057(3) 0.047(3) 0.048(3) -0.003(2) 0.002(2) 0.001(2)
C84 0.063(3) 0.050(3) 0.038(2) -0.004(2) 0.008(2) 0.003(2)
C85 0.050(3) 0.052(3) 0.050(3) 0.001(2) 0.015(2) -0.001(2)
C86 0.045(3) 0.036(2) 0.055(3) 0.005(2) 0.012(2) -0.0048(19)
C87 0.045(3) 0.058(3) 0.057(3) -0.001(2) -0.003(2) -0.005(2)
C88 0.078(4) 0.077(4) 0.051(3) -0.018(3) 0.021(3) -0.001(3)
C89 0.053(3) 0.053(3) 0.057(3) -0.002(2) 0.012(2) -0.009(2)
C2 0.046(3) 0.038(2) 0.048(3) -0.0059(19) 0.003(2) 0.0018(19)
C92 0.043(3) 0.042(2) 0.038(2) -0.0046(18) 0.0047(19) -0.0059(19)
C93 0.055(3) 0.041(2) 0.048(3) 0.005(2) 0.006(2) -0.006(2)
C94 0.062(3) 0.056(3) 0.043(3) 0.001(2) 0.012(2) -0.011(2)
C95 0.052(3) 0.051(3) 0.052(3) -0.004(2) 0.017(2) 0.000(2)
C96 0.050(3) 0.039(2) 0.047(3) -0.0037(19) 0.008(2) -0.001(2)
C97 0.044(3) 0.055(3) 0.059(3) 0.008(2) 0.005(2) 0.002(2)
C98 0.077(4) 0.081(4) 0.054(3) 0.016(3) 0.016(3) -0.004(3)
C99 0.054(3) 0.051(3) 0.069(3) 0.000(2) 0.013(3) 0.010(2)
C3 0.059(3) 0.044(3) 0.067(3) 0.007(2) 0.016(3) 0.003(2)
C102 0.058(3) 0.050(3) 0.078(4) 0.013(3) 0.008(3) -0.001(2)
C103 0.076(5) 0.084(4) 0.084(4) 0.031(4) -0.003(4) 0.002(4)
C104 0.056(4) 0.127(7) 0.120(7) 0.055(5) 0.012(4) 0.020(4)
C105 0.070(5) 0.098(5) 0.113(6) 0.027(5) 0.037(4) 0.031(4)
C106 0.068(4) 0.059(3) 0.077(4) 0.016(3) 0.027(3) 0.008(3)
C107 0.085(5) 0.072(4) 0.076(4) -0.004(3) -0.009(3) 0.009(3)
C108 0.078(6) 0.217(12) 0.146(8) 0.064(8) 0.006(6) 0.046(7)
C109 0.100(5) 0.078(4) 0.091(5) 0.001(4) 0.047(4) 0.023(4)
C4 0.056(3) 0.043(3) 0.078(4) -0.014(2) 0.013(3) 0.001(2)
C112 0.062(4) 0.048(3) 0.077(4) -0.010(3) 0.005(3) 0.001(2)
C113 0.065(4) 0.067(4) 0.084(4) -0.016(3) -0.005(3) 0.007(3)
C114 0.055(4) 0.073(4) 0.097(5) -0.031(4) 0.006(4) -0.002(3)
C115 0.052(4) 0.084(4) 0.102(5) -0.022(4) 0.015(4) -0.011(3)
C116 0.063(4) 0.064(3) 0.073(4) -0.008(3) 0.016(3) -0.003(3)
C117 0.078(4) 0.062(4) 0.096(5) 0.006(3) -0.003(4) -0.013(3)
C118 0.060(4) 0.103(5) 0.126(6) -0.033(5) 0.005(4) -0.006(4)
C119 0.070(4) 0.095(5) 0.103(5) -0.004(4) 0.030(4) -0.019(4)

loop_
_atom_type_symbol
_atom_type_description
_atom_type_scat_dispersion_real
_atom_type_scat_dispersion_imag
_atom_type_scat_source
C C 0.0033 0.0016 'International Tables Vol C Tables 4.2.6.8 and 6.1.1.4'
H H 0.0000 0.0000 'International Tables Vol C Tables 4.2.6.8 and 6.1.1.4'
N N 0.0061 0.0033 'International Tables Vol C Tables 4.2.6.8 and 6.1.1.4'
O O 0.0106 0.0060 'International Tables Vol C Tables 4.2.6.8 and 6.1.1.4'
Cu Cu 0.3201 1.2651 'International Tables Vol C Tables 4.2.6.8 and 6.1.1.4'

loop_
_geom_angle_atom_site_label_1
_geom_angle_atom_site_label_2
_geom_angle_atom_site_label_3
_geom_angle
N1 Cu1 N4 115.11(15)
N1 Cu1 C1 124.75(16)
N4 Cu1 C1 120.10(16)
N1 Cu1 N3 77.30(13)
N4 Cu1 N3 78.68(13)
C1 Cu1 N3 114.67(15)
N1 Cu1 Cu3 115.54(11)
N4 Cu1 Cu3 104.53(10)
C1 Cu1 Cu3 48.43(12)
N3 Cu1 Cu3 162.30(9)
N2 Cu2 N6 115.08(15)
N2 Cu2 C2 125.01(17)
N6 Cu2 C2 119.91(16)
N2 Cu2 N5 77.35(14)
N6 Cu2 N5 79.15(14)
C2 Cu2 N5 112.85(15)
N2 Cu2 Cu4 115.67(11)
N6 Cu2 Cu4 105.38(10)
C2 Cu2 Cu4 48.59(13)
N5 Cu2 Cu4 160.92(9)
O1 Cu3 C1 176.90(16)
O1 Cu3 Cu1 125.84(9)
C1 Cu3 Cu1 56.97(13)
O1 Cu3 Cu5 38.04(10)
C1 Cu3 Cu5 140.04(13)
Cu1 Cu3 Cu5 154.58(3)
O1 Cu3 Cu4 34.77(9)
C1 Cu3 Cu4 148.30(13)
Cu1 Cu3 Cu4 95.24(2)
Cu5 Cu3 Cu4 61.777(19)
O1 Cu4 C2 177.01(16)
O1 Cu4 Cu2 125.66(10)
C2 Cu4 Cu2 57.11(13)
O1 Cu4 Cu6 39.19(10)
C2 Cu4 Cu6 138.74(13)
Cu2 Cu4 Cu6 156.44(3)
O1 Cu4 Cu3 34.81(9)
C2 Cu4 Cu3 148.13(13)
Cu2 Cu4 Cu3 94.88(2)
Cu6 Cu4 Cu3 63.880(19)
O1 Cu4 Cu5 34.12(10)
C2 Cu4 Cu5 144.98(14)
Cu2 Cu4 Cu5 115.21(3)
Cu6 Cu4 Cu5 63.10(2)
Cu3 Cu4 Cu5 56.955(18)
O1 Cu5 C3 175.16(19)
O1 Cu5 Cu7 125.09(10)
C3 Cu5 Cu7 59.23(16)
O1 Cu5 Cu3 38.25(10)
C3 Cu5 Cu3 138.97(17)
Cu7 Cu5 Cu3 119.85(3)
O1 Cu5 Cu4 34.27(10)
C3 Cu5 Cu4 143.21(16)
Cu7 Cu5 Cu4 148.94(3)
Cu3 Cu5 Cu4 61.268(18)
O1 Cu6 C4 173.19(18)
O1 Cu6 Cu8 127.81(10)
C4 Cu6 Cu8 58.58(15)
O1 Cu6 Cu4 39.46(9)
C4 Cu6 Cu4 137.74(18)
Cu8 Cu6 Cu4 118.14(3)
N11 Cu7 N14 112.6(2)
N11 Cu7 C3 128.6(2)
N14 Cu7 C3 118.7(2)
N11 Cu7 N13 80.08(19)
N14 Cu7 N13 79.74(17)
C3 Cu7 N13 110.4(2)
N11 Cu7 Cu5 113.77(13)
N14 Cu7 Cu5 106.40(12)
C3 Cu7 Cu5 49.45(14)
N13 Cu7 Cu5 159.68(15)
N12 Cu8 N16 112.9(2)
N12 Cu8 C4 127.7(2)
N16 Cu8 C4 119.3(2)
N12 Cu8 N15 79.4(2)
N16 Cu8 N15 80.19(17)
C4 Cu8 N15 107.8(2)
N12 Cu8 Cu6 112.41(14)
N16 Cu8 Cu6 109.87(12)
C4 Cu8 Cu6 50.11(14)
N15 Cu8 Cu6 157.90(14)
C2P N1 N2 108.2(3)
C2P N1 Cu1 119.4(3)
N2 N1 Cu1 131.4(3)
C3P N2 N1 108.1(3)
C3P N2 Cu2 118.9(3)
N1 N2 Cu2 132.5(3)
C17 N3 C10 112.6(3)
C17 N3 C11 113.3(4)
C10 N3 C11 111.0(3)
C17 N3 Cu1 118.9(3)
C10 N3 Cu1 102.2(2)
C11 N3 Cu1 97.4(2)
C12 N4 C16 117.7(4)
C12 N4 Cu1 116.5(3)
C16 N4 Cu1 125.7(3)
C22 N7 C18 117.4(5)
C23 N5 C24 111.9(3)
C23 N5 C30 111.9(3)
C24 N5 C30 113.1(3)
C23 N5 Cu2 102.3(3)
C24 N5 Cu2 98.0(2)
C30 N5 Cu2 118.6(3)
C29 N6 C25 117.7(4)
C29 N6 Cu2 126.8(3)
C25 N6 Cu2 115.4(3)
C35 N8 C31 117.4(5)
C42 N11 N12 106.9(5)
C42 N11 Cu7 117.9(5)
N12 N11 Cu7 133.1(3)
C43 N12 N11 107.5(5)
C43 N12 Cu8 118.0(5)
N11 N12 Cu8 133.3(3)
C57 N13 C51 113.5(5)
C57 N13 C50 115.0(5)
C51 N13 C50 110.2(5)
C57 N13 Cu7 113.7(3)
C51 N13 Cu7 101.4(3)
C50 N13 Cu7 101.6(3)
C56 N14 C52 117.3(5)
C56 N14 Cu7 126.3(4)
C52 N14 Cu7 116.0(4)
C70 N15 C64 113.3(5)
C70 N15 C63 113.8(6)
C64 N15 C63 111.0(5)
C70 N15 Cu8 114.8(3)
C64 N15 Cu8 100.1(3)
C63 N15 Cu8 102.6(4)
C69 N16 C65 118.2(5)
C69 N16 Cu8 125.9(4)
C65 N16 Cu8 115.1(4)
Cu6 O1 Cu5 114.46(15)
Cu6 O1 Cu4 101.36(15)
Cu5 O1 Cu4 111.61(18)
Cu6 O1 Cu3 115.52(18)
Cu5 O1 Cu3 103.71(15)
Cu4 O1 Cu3 110.41(15)
C3P C1P C2P 103.4(4)
C3P C1P C4P 127.4(4)
C2P C1P C4P 129.2(4)
N1 C2P C1P 110.1(4)
N1 C2P C10 119.2(4)
C1P C2P C10 130.7(4)
N2 C3P C1P 110.3(4)
N2 C3P C23 118.1(4)
C1P C3P C23 131.6(4)
C5 C4P C9 118.6(5)
C5 C4P C1P 121.9(5)
C9 C4P C1P 119.5(5)
C4P C5 C6 118.7(8)
C7 C6 C5 119.8(8)
C8 C7 C6 121.2(7)
C7 C8 C9 120.3(9)
C8 C9 C4P 121.3(7)
N3 C10 C2P 109.8(3)
N3 C11 C12 113.2(4)
N4 C12 C13 122.5(4)
N4 C12 C11 117.1(4)
C13 C12 C11 120.1(4)
C12 C13 C14 119.2(5)
C15 C14 C13 119.1(5)
C16 C15 C14 118.7(5)
N4 C16 C15 122.7(5)
N3 C17 C18 114.8(4)
N7 C18 C19 121.6(5)
N7 C18 C17 116.8(4)
C19 C18 C17 121.6(5)
C20 C19 C18 119.2(6)
C21 C20 C19 119.3(6)
C20 C21 C22 118.9(6)
N7 C22 C21 123.7(6)
N5 C23 C3P 110.5(4)
N5 C24 C25 112.9(4)
N6 C25 C26 121.8(4)
N6 C25 C24 117.5(4)
C26 C25 C24 120.4(4)
C25 C26 C27 119.1(5)
C28 C27 C26 119.4(5)
C29 C28 C27 118.3(5)
N6 C29 C28 123.6(5)
N5 C30 C31 114.2(4)
N8 C31 C32 121.7(5)
N8 C31 C30 116.5(4)
C32 C31 C30 121.6(5)
C31 C32 C33 119.3(6)
C34 C33 C32 118.9(6)
C33 C34 C35 119.2(6)
N8 C35 C34 123.4(6)
C42 C41 C43 102.1(5)
C42 C41 C44A 141.5(6)
C43 C41 C44A 115.0(6)
C42 C41 C44B 111.7(7)
C43 C41 C44B 143.0(7)
N11 C42 C41 113.5(7)
N11 C42 C50 115.5(6)
C41 C42 C50 130.9(5)
N12 C43 C41 109.9(6)
N12 C43 C63 117.2(6)
C41 C43 C63 132.9(5)
C45A C44A C49A 120.0
C45A C44A C41 111.2(5)
C49A C44A C41 128.4(5)
C44A C45A C46A 120.0
C45A C46A C47A 120.0
C48A C47A C46A 120.0
C47A C48A C49A 120.0
C48A C49A C44A 120.0
C45B C44B C49B 120.0
C45B C44B C41 128.5(7)
C49B C44B C41 110.7(7)
C46B C45B C44B 120.0
C45B C46B C47B 120.0
C46B C47B C48B 120.0
C47B C48B C49B 120.0
C48B C49B C44B 120.0
N13 C50 C42 111.9(5)
N13 C51 C52 112.3(4)
N14 C52 C53 121.5(5)
N14 C52 C51 115.7(5)
C53 C52 C51 122.5(5)
C52 C53 C54 120.2(6)
C55 C54 C53 117.8(6)
C56 C55 C54 119.4(6)
C55 C56 N14 123.8(5)
N13 C57 C58A 112.5(5)
N13 C57 C58B 136.1(12)
C62A N17A C58A 117.1(6)
N17A C58A C59A 122.2(5)
N17A C58A C57 116.7(5)
C59A C58A C57 121.1(6)
C58A C59A C60A 119.6(4)
C61A C60A C59A 118.8(5)
C60A C61A C62A 119.5(5)
N17A C62A C61A 122.8(5)
C62B N17B C58B 118.1(11)
N17B C58B C59B 121.5(9)
N17B C58B C57 108.9(16)
C59B C58B C57 126.4(17)
C60B C59B C58B 119.7(6)
C59B C60B C61B 119.4(6)
C60B C61B C62B 119.4(6)
N17B C62B C61B 121.7(9)
N15 C63 C43 111.1(5)
N15 C64 C65 113.4(4)
N16 C65 C66 122.0(5)
N16 C65 C64 115.5(5)
C66 C65 C64 122.4(5)
C65 C66 C67 118.5(5)
C68 C67 C66 119.8(6)
C69 C68 C67 118.1(6)
N16 C69 C68 123.3(5)
N15 C70 C71A 123.4(7)
N15 C70 C71B 102.1(8)
C71A N18A C75A 117.8(7)
C72A C71A N18A 121.8(6)
C72A C71A C70 112.0(7)
N18A C71A C70 123.7(7)
C71A C72A C73A 119.3(5)
C72A C73A C74A 119.3(5)
C75A C74A C73A 120.8(5)
C74A C75A N18A 119.8(6)
C71B N18B C75B 119.7(9)
C72B C71B N18B 119.5(7)
C72B C71B C70 124.3(10)
N18B C71B C70 116.0(10)
C71B C72B C73B 119.6(6)
C74B C73B C72B 120.2(7)
C73B C74B C75B 120.1(6)
C74B C75B N18B 118.9(8)
C82 C1 C86 116.4(4)
C82 C1 Cu3 120.7(4)
C86 C1 Cu3 122.2(3)
C82 C1 Cu1 97.7(3)
C86 C1 Cu1 106.6(3)
Cu3 C1 Cu1 74.60(16)
C83 C82 C1 121.1(4)
C83 C82 C87 117.8(4)
C1 C82 C87 121.0(4)
C84 C83 C82 121.4(5)
C83 C84 C85 118.3(4)
C83 C84 C88 120.6(5)
C85 C84 C88 121.0(5)
C86 C85 C84 121.0(5)
C85 C86 C1 121.8(4)
C85 C86 C89 118.2(4)
C1 C86 C89 120.0(4)
C96 C2 C92 116.6(4)
C96 C2 Cu4 121.1(3)
C92 C2 Cu4 120.9(3)
C96 C2 Cu2 108.7(3)
C92 C2 Cu2 99.4(3)
Cu4 C2 Cu2 74.29(16)
C93 C92 C2 120.6(4)
C93 C92 C97 118.1(4)
C2 C92 C97 121.2(4)
C94 C93 C92 122.2(5)
C95 C94 C93 117.8(4)
C95 C94 C98 121.5(5)
C93 C94 C98 120.7(5)
C94 C95 C96 122.5(5)
C95 C96 C2 120.3(4)
C95 C96 C99 118.2(5)
C2 C96 C99 121.5(4)
C102 C3 C106 115.2(5)
C102 C3 Cu5 120.3(4)
C106 C3 Cu5 120.3(4)
C102 C3 Cu7 112.6(4)
C106 C3 Cu7 106.3(4)
Cu5 C3 Cu7 71.32(19)
C103 C102 C3 122.8(6)
C103 C102 C107 116.1(6)
C3 C102 C107 121.1(5)
C102 C103 C104 120.9(7)
C105 C104 C103 116.4(7)
C105 C104 C108 123.7(9)
C103 C104 C108 119.8(9)
C104 C105 C106 124.6(7)
C105 C106 C3 120.1(6)
C105 C106 C109 119.0(6)
C3 C106 C109 120.8(6)
C112 C4 C116 115.8(5)
C112 C4 Cu6 120.1(4)
C116 C4 Cu6 119.1(4)
C112 C4 Cu8 112.9(4)
C116 C4 Cu8 107.3(4)
Cu6 C4 Cu8 71.31(19)
C113 C112 C4 120.9(6)
C113 C112 C117 118.7(6)
C4 C112 C117 120.5(5)
C114 C113 C112 122.3(6)
C115 C114 C113 116.6(6)
C115 C114 C118 123.2(7)
C113 C114 C118 120.2(7)
C114 C115 C116 123.9(7)
C115 C116 C4 120.5(6)
C115 C116 C119 120.0(6)
C4 C116 C119 119.5(6)

loop_
_geom_bond_atom_site_label_1
_geom_bond_atom_site_label_2
_geom_bond_distance
Cu1 N1 1.981(4)
Cu1 N4 2.031(4)
Cu1 C1 2.146(4)
Cu1 N3 2.409(4)
Cu1 Cu3 2.4678(7)
Cu2 N2 1.992(4)
Cu2 N6 2.038(4)
Cu2 C2 2.138(4)
Cu2 N5 2.375(3)
Cu2 Cu4 2.4504(7)
Cu3 O1 1.841(3)
Cu3 C1 1.915(4)
Cu3 Cu5 2.8894(8)
Cu3 Cu4 3.0226(7)
Cu4 O1 1.839(3)
Cu4 C2 1.909(5)
Cu4 Cu6 2.8378(8)
Cu4 Cu5 3.0372(8)
Cu5 O1 1.833(3)
Cu5 C3 1.909(6)
Cu5 Cu7 2.3801(8)
Cu6 O1 1.829(3)
Cu6 C4 1.933(6)
Cu6 Cu8 2.3869(8)
Cu7 N11 2.008(5)
Cu7 N14 2.062(5)
Cu7 C3 2.159(6)
Cu7 N13 2.313(4)
Cu8 N12 1.969(5)
Cu8 N16 2.073(5)
Cu8 C4 2.150(5)
Cu8 N15 2.321(4)
N1 C2P 1.343(5)
N1 N2 1.363(5)
N2 C3P 1.344(5)
N3 C17 1.474(6)
N3 C10 1.478(6)
N3 C11 1.480(6)
N4 C12 1.353(6)
N4 C16 1.356(6)
N7 C22 1.337(7)
N7 C18 1.341(7)
N5 C23 1.466(6)
N5 C24 1.474(5)
N5 C30 1.487(6)
N6 C29 1.342(6)
N6 C25 1.348(6)
N8 C35 1.340(7)
N8 C31 1.348(6)
N11 C42 1.341(6)
N11 N12 1.376(7)
N12 C43 1.355(7)
N13 C57 1.433(8)
N13 C51 1.482(7)
N13 C50 1.489(8)
N14 C56 1.353(7)
N14 C52 1.353(6)
N15 C70 1.467(9)
N15 C64 1.468(8)
N15 C63 1.471(8)
N16 C69 1.333(7)
N16 C65 1.340(6)
C1P C3P 1.398(6)
C1P C2P 1.404(6)
C1P C4P 1.467(6)
C2P C10 1.496(6)
C3P C23 1.498(6)
C4P C5 1.379(8)
C4P C9 1.402(8)
C5 C6 1.420(10)
C6 C7 1.389(14)
C7 C8 1.317(14)
C8 C9 1.379(9)
C11 C12 1.506(6)
C12 C13 1.371(7)
C13 C14 1.387(7)
C14 C15 1.383(7)
C15 C16 1.377(7)
C17 C18 1.517(7)
C18 C19 1.399(7)
C19 C20 1.377(8)
C20 C21 1.350(9)
C21 C22 1.378(9)
C24 C25 1.511(6)
C25 C26 1.377(7)
C26 C27 1.386(7)
C27 C28 1.371(8)
C28 C29 1.368(7)
C30 C31 1.520(7)
C31 C32 1.383(7)
C32 C33 1.393(9)
C33 C34 1.348(10)
C34 C35 1.376(8)
C41 C42 1.358(10)
C41 C43 1.435(10)
C41 C44A 1.476(6)
C41 C44B 1.527(7)
C42 C50 1.525(10)
C43 C63 1.492(10)
C44A C45A 1.3900
C44A C49A 1.3900
C45A C46A 1.3900
C46A C47A 1.3900
C47A C48A 1.3900
C48A C49A 1.3900
C44B C45B 1.3900
C44B C49B 1.3900
C45B C46B 1.3900
C46B C47B 1.3900
C47B C48B 1.3900
C48B C49B 1.3900
C51 C52 1.516(8)
C52 C53 1.361(8)
C53 C54 1.394(9)
C54 C55 1.375(9)
C55 C56 1.344(8)
C57 C58A 1.514(6)
C57 C58B 1.530(9)
N17A C62A 1.353(7)
N17A C58A 1.358(7)
C58A C59A 1.372(6)
C59A C60A 1.380(6)
C60A C61A 1.368(6)
C61A C62A 1.372(6)
N17B C62B 1.361(9)
N17B C58B 1.364(9)
C58B C59B 1.372(7)
C59B C60B 1.371(7)
C60B C61B 1.373(7)
C61B C62B 1.374(7)
C64 C65 1.517(8)
C65 C66 1.376(8)
C66 C67 1.377(9)
C67 C68 1.374(9)
C68 C69 1.365(8)
C70 C71A 1.499(7)
C70 C71B 1.530(8)
N18A C71A 1.381(8)
N18A C75A 1.399(8)
C71A C72A 1.368(7)
C72A C73A 1.373(7)
C73A C74A 1.374(7)
C74A C75A 1.364(7)
N18B C71B 1.399(9)
N18B C75B 1.400(9)
C71B C72B 1.371(7)
C72B C73B 1.373(8)
C73B C74B 1.371(8)
C74B C75B 1.372(8)
C1 C82 1.418(6)
C1 C86 1.421(6)
C82 C83 1.387(7)
C82 C87 1.509(7)
C83 C84 1.386(7)
C84 C85 1.405(7)
C84 C88 1.512(6)
C85 C86 1.369(6)
C86 C89 1.514(7)
C2 C96 1.422(7)
C2 C92 1.428(6)
C92 C93 1.393(6)
C92 C97 1.514(7)
C93 C94 1.382(7)
C94 C95 1.380(7)
C94 C98 1.498(7)
C95 C96 1.399(7)
C96 C99 1.520(7)
C3 C102 1.414(8)
C3 C106 1.422(8)
C102 C103 1.390(9)
C102 C107 1.521(8)
C103 C104 1.399(11)
C104 C105 1.362(11)
C104 C108 1.507(10)
C105 C106 1.388(10)
C106 C109 1.497(9)
C4 C112 1.411(8)
C4 C116 1.430(8)
C112 C113 1.404(8)
C112 C117 1.510(8)
C113 C114 1.389(9)
C114 C115 1.360(10)
C114 C118 1.485(9)
C115 C116 1.384(9)
C116 C119 1.519(9)

loop_
_platon_squeeze_void_nr
_platon_squeeze_void_average_x
_platon_squeeze_void_average_y
_platon_squeeze_void_average_z
_platon_squeeze_void_volume
_platon_squeeze_void_count_electrons
1 0.975 0.218 0.000 7.1 -0.1
2 0.525 0.282 0.000 7.1 -0.2
3 0.475 0.718 0.000 7.1 -0.1
4 0.025 0.782 0.000 7.1 -0.2
5 0.500 0.419 0.250 585.9 115.7
6 1.000 0.918 0.250 585.9 115.7
7 0.233 0.345 0.042 6.9 0.7
8 0.733 0.845 0.042 6.9 0.7
9 1.000 0.407 0.250 507.9 116.1
10 0.500 0.907 0.250 507.9 116.1
11 1.000 0.127 0.250 30.5 -2.1
12 0.500 0.627 0.250 30.5 -2.1
13 0.500 0.132 0.250 26.2 -1.3
14 1.000 0.632 0.250 26.2 -1.3
15 0.767 0.345 0.458 6.9 0.8
16 0.267 0.845 0.458 6.9 0.8
17 0.025 0.218 0.500 7.1 -0.2
18 0.475 0.282 0.500 7.1 -0.2
19 0.525 0.718 0.500 7.1 -0.2
20 0.975 0.782 0.500 7.1 -0.2
21 1.000 0.081 0.750 586.0 113.4
22 0.500 0.582 0.750 586.0 113.4
23 0.733 0.155 0.542 6.9 0.9
24 0.233 0.655 0.542 6.9 0.9
25 0.500 0.093 0.750 507.9 120.2
26 1.000 0.593 0.750 507.9 120.2
27 0.500 0.373 0.750 30.5 -1.1
28 1.000 0.873 0.750 30.5 -1.1
29 1.000 0.368 0.750 26.2 -0.8
30 0.500 0.868 0.750 26.2 -0.8
31 0.267 0.155 0.958 6.9 0.9
32 0.767 0.655 0.958 6.9 0.9
